data_7160955
loop_
_publ_author_name
'Chen, Li'
'Li, Yang'
'Hu, Yun-Long'
'Chen, Xin'
'Chen, Mei-Ru'
'Zhang, Jin'
'Shi, Lan-Ting'
'Li, Hong'

_publ_section_title
;
 Palladium-catalyzed esterification reaction of arenes/heterocyclic
 carboxylic acids with difluoroallyl bromide for the efficient preparation
 of difluoroallyl esters.
;
_journal_issue 5
_journal_name_full 'Organic &amp; biomolecular chemistry'
_journal_page_first 1114
_journal_page_last 1119
_journal_paper_doi 10.1039/d5ob01961c
_journal_volume 24
_journal_year 2026
_chemical_formula_moiety 'C13 H10 Cl F2 N O2'
_chemical_formula_sum 'C13 H10 Cl F2 N O2'
_chemical_formula_weight 285.67
_space_group_crystal_system triclinic
_space_group_IT_number 2
_space_group_name_Hall '-P 1'
_space_group_name_H-M_alt 'P -1'
_atom_sites_solution_hydrogens mixed
_atom_sites_solution_primary direct
_audit_creation_date 2024-12-24
_audit_creation_method
;
Olex2 1.5-beta
(compiled 2022.04.07 svn.rca3783a0 for OlexSys, GUI svn.r6439)
;
_audit_update_record
;
2025-06-15 deposited with the CCDC.	2026-01-14 downloaded from the CCDC.
;
_cell_angle_alpha 104.964(2)
_cell_angle_beta 95.599(2)
_cell_angle_gamma 90.149(2)
_cell_formula_units_Z 4
_cell_length_a 6.76030(10)
_cell_length_b 13.7808(3)
_cell_length_c 13.7988(4)
_cell_measurement_reflns_used 11687
_cell_measurement_temperature 100.00(10)
_cell_measurement_theta_max 73.0890
_cell_measurement_theta_min 4.0430
_cell_volume 1235.49(5)
_computing_cell_refinement 'CrysAlisPro 1.171.43.121a (Rigaku OD, 2024)'
_computing_data_collection 'CrysAlisPro system (CCD 43.121a 64-bit (release 24-04-2024))'
_computing_data_reduction 'CrysAlisPro 1.171.43.121a (Rigaku OD, 2024)'
_computing_molecular_graphics 'Olex2 1.5-beta (Dolomanov et al., 2009)'
_computing_publication_material 'Olex2 1.5-beta (Dolomanov et al., 2009)'
_computing_structure_refinement 'SHELXL 2018/3 (Sheldrick, 2015)'
_computing_structure_solution 'SHELXS  (Sheldrick, 2008)'
_diffrn_ambient_environment N~2~
_diffrn_ambient_temperature 100.00(10)
_diffrn_detector 'Hybrid Pixel Array Detector'
_diffrn_detector_area_resol_mean 10.0000
_diffrn_detector_type 'HyPix-Arc 150'
_diffrn_measured_fraction_theta_full 0.968
_diffrn_measured_fraction_theta_max 0.932
_diffrn_measurement_details
;
List of Runs (angles in degrees, time in seconds):

  # Type    Start    End  Width  t~exp~   \w     \q     \k     \f   Frames
#--------------------------------------------------------------------------
  1  \w     90.00 116.00   0.50    0.05    --   75.66  22.00  44.36   52
  2  \w     55.00  96.00   0.50    0.05    --   62.19  15.00 -30.00   82
  3  \w     63.00  88.00   0.50    0.05    --   62.19  15.00 -60.00   50
  4  \w     69.00 102.00   0.50    0.05    --   62.19  15.00-120.00   66
  5  \w     62.00  91.00   0.50    0.05    --   62.19  15.00-180.00   58
  6  \w     73.00 101.00   0.50    0.05    --   62.19  15.00-150.00   56
  7  \w     64.00 111.00   0.50    0.05    --   71.25  15.00-120.00   94
  8  \w     72.00 111.00   0.50    0.05    --   74.35  15.00 -90.00   78
  9  \w     80.00 107.00   0.50    0.05    --   71.25  15.00   0.00   54
 10  \w     59.00  86.00   0.50    0.05    --   62.19  15.00  30.00   54
 11  \w     72.00 103.00   0.50    0.05    --   62.19  15.00  90.00   62
 12  \w     72.00  99.00   0.50    0.05    --   74.35  15.00 150.00   54
 13  \w     76.00 107.00   0.50    0.05    --   71.25  15.00  90.00   62
 14  \w     82.00 112.00   0.50    0.05    --   74.35  15.00  30.00   60
 15  \w     77.00 112.00   0.50    0.05    --   74.35  15.00 -30.00   70
 16  \w     55.00  85.00   0.50    0.05    --   62.19  15.00 150.00   60
 17  \w     74.00 103.00   0.50    0.05    --   74.35  15.00 120.00   58
 18  \w     80.00 107.00   0.50    0.05    --   74.35  15.00 -60.00   54
 19  \w     78.00 107.00   0.50    0.05    --   74.35  15.00-150.00   58
 20  \w     71.00 109.00   0.50    0.05    --   74.35  15.00-180.00   76
 21  \w     43.00  83.00   0.50    0.05    --   74.35-125.00-150.00   80
 22  \w     27.00  75.00   0.50    0.05    --   62.19-125.00-180.00   96
 23  \w     44.00  76.00   0.50    0.05    --   62.19-125.00-120.00   64
 24  \w     26.00  78.00   0.50    0.05    --   62.19-125.00 -90.00  104
 25  \w     30.00  55.00   0.50    0.05    --   62.19-125.00 -30.00   50
 26  \w     28.00  54.00   0.50    0.05    --   62.19-125.00   0.00   52
 27  \w     29.00  77.00   0.50    0.05    --   62.19-125.00  30.00   96
 28  \w     34.00  76.00   0.50    0.05    --   62.19-125.00  60.00   84
 29  \w     28.00  70.00   0.50    0.05    --   62.19-125.00 120.00   84
 30  \w     44.00  70.00   0.50    0.05    --   62.19-125.00 150.00   52
 31  \w     51.00  87.00   0.50    0.05    --   71.25-125.00 120.00   72
 32  \w     57.00  90.00   0.50    0.05    --   74.35-125.00  60.00   66
 33  \w     59.00  86.00   0.50    0.05    --   71.25-125.00  30.00   54
 34  \w     44.00  89.00   0.50    0.05    --   74.35-125.00   0.00   90
 35  \w     48.00  83.00   0.50    0.05    --   71.25-125.00 -60.00   70
 36  \w     59.00  85.00   0.50    0.05    --   71.25-125.00-120.00   52
 37  \w     43.00  90.00   0.50    0.05    --   74.35-125.00-180.00   94
 38  \w     54.00  88.00   0.50    0.05    --   74.35-125.00-120.00   68
 39  \w     65.00  90.00   0.50    0.05    --   74.35-125.00 -60.00   50
 40  \w     51.00  90.00   0.50    0.05    --   74.35-125.00 -30.00   78
 41  \w     38.00  63.00   0.50    0.05    --   74.35-125.00  30.00   50
 42  \w     42.00  89.00   0.50    0.05    --   74.35-125.00  90.00   94
 43  \w     45.00  88.00   0.50    0.05    --   74.35-125.00 150.00   86
 44  \w     65.00  90.00   0.50    0.05    --   74.35-125.00 120.00   50
 45  \w     39.00  89.00   0.50    0.05    --   74.35-125.00 -90.00  100
;
_diffrn_measurement_device 'four-circle diffractometer'
_diffrn_measurement_device_type 'ROD, Synergy Custom system, HyPix-Arc 150'
_diffrn_measurement_method '\w scans'
_diffrn_orient_matrix_type 'CrysAlisPro convention (1999,Acta A55,543-557)'
_diffrn_orient_matrix_UB_11 -0.0228472000
_diffrn_orient_matrix_UB_12 0.0475488000
_diffrn_orient_matrix_UB_13 -0.0898564000
_diffrn_orient_matrix_UB_21 0.1053269000
_diffrn_orient_matrix_UB_22 -0.0895680000
_diffrn_orient_matrix_UB_23 -0.0639176000
_diffrn_orient_matrix_UB_31 -0.2021336000
_diffrn_orient_matrix_UB_32 -0.0558373000
_diffrn_orient_matrix_UB_33 -0.0365346000
_diffrn_radiation_monochromator mirror
_diffrn_radiation_probe x-ray
_diffrn_radiation_type 'Cu K\a'
_diffrn_radiation_wavelength 1.54184
_diffrn_reflns_av_R_equivalents 0.0263
_diffrn_reflns_av_unetI/netI 0.0202
_diffrn_reflns_Laue_measured_fraction_full 0.968
_diffrn_reflns_Laue_measured_fraction_max 0.932
_diffrn_reflns_limit_h_max 6
_diffrn_reflns_limit_h_min -8
_diffrn_reflns_limit_k_max 16
_diffrn_reflns_limit_k_min -17
_diffrn_reflns_limit_l_max 16
_diffrn_reflns_limit_l_min -16
_diffrn_reflns_number 15477
_diffrn_reflns_point_group_measured_fraction_full 0.968
_diffrn_reflns_point_group_measured_fraction_max 0.932
_diffrn_reflns_theta_full 67.684
_diffrn_reflns_theta_max 73.224
_diffrn_reflns_theta_min 4.049
_diffrn_source 'Rotating-anode X-ray tube'
_diffrn_source_type 'Rigaku (Cu) X-ray Source'
_exptl_absorpt_coefficient_mu 2.976
_exptl_absorpt_correction_T_max 1.00000
_exptl_absorpt_correction_T_min 0.77131
_exptl_absorpt_correction_type multi-scan
_exptl_absorpt_process_details
;
CrysAlisPro 1.171.43.121a (Rigaku Oxford Diffraction, 2024)
Empirical absorption correction using spherical harmonics,
implemented in SCALE3 ABSPACK scaling algorithm.
;
_exptl_crystal_colour 'clear light colourless'
_exptl_crystal_density_diffrn 1.536
_exptl_crystal_description block
_exptl_crystal_F_000 584
_exptl_crystal_size_max 0.14
_exptl_crystal_size_mid 0.13
_exptl_crystal_size_min 0.12
_refine_diff_density_max 0.772
_refine_diff_density_min -0.527
_refine_diff_density_rms 0.082
_refine_ls_extinction_method none
_refine_ls_goodness_of_fit_ref 1.056
_refine_ls_hydrogen_treatment mixed
_refine_ls_matrix_type full
_refine_ls_number_parameters 353
_refine_ls_number_reflns 4607
_refine_ls_number_restraints 1
_refine_ls_restrained_S_all 1.056
_refine_ls_R_factor_all 0.0531
_refine_ls_R_factor_gt 0.0514
_refine_ls_shift/su_max 0.001
_refine_ls_shift/su_mean 0.000
_refine_ls_structure_factor_coef Fsqd
_refine_ls_weighting_details 'w=1/[\s^2^(Fo^2^)+(0.0765P)^2^+2.6052P] where P=(Fo^2^+2Fc^2^)/3'
_refine_ls_weighting_scheme calc
_refine_ls_wR_factor_gt 0.1503
_refine_ls_wR_factor_ref 0.1514
_reflns_Friedel_coverage 0.000
_reflns_number_gt 4327
_reflns_number_total 4607
_reflns_threshold_expression 'I > 2\s(I)'
_cod_data_source_file d5ob01961c2.cif
_cod_data_source_block ly257
_cod_database_code 7160955
_shelx_shelxl_version_number 2018/3
_chemical_oxdiff_formula 'C H O N S F'
_shelx_space_group_comment
;
The symmetry employed for this shelxl refinement is uniquely defined
by the following loop, which should always be used as a source of
symmetry information in preference to the above space-group names.
They are only intended as comments.
;
_olex2_refinement_description
;
1. Fixed Uiso
 At 1.2 times of:
  All C(H) groups, All C(H,H) groups
 At 1.5 times of:
  All C(H,H,H) groups
2. Restrained distances
 C12-H12A
 0.985 with sigma of 0.02
3.a Aromatic/amide H refined with riding coordinates:
 C3(H3), C5(H5), C6(H6), C7(H7), C11(H11), C14(H14), C16(H16), C19(H19),
 C20(H20), C24(H24)
3.b X=CH2 refined with riding coordinates:
 C25(H25A,H25B)
3.c Idealised Me refined as rotating group:
 C13(H13A,H13B,H13C), C38(H38A,H38B,H38C)
;
_olex2_submission_special_instructions 'No special instructions were received'
_oxdiff_exptl_absorpt_empirical_details
;
Empirical correction (ABSPACK) includes:
- Absorption correction using spherical harmonics
- Frame scaling
;
_oxdiff_exptl_absorpt_empirical_full_max 1.385
_oxdiff_exptl_absorpt_empirical_full_min 0.532

loop_
_space_group_symop_operation_xyz
'x, y, z'
'-x, -y, -z'

loop_
_atom_site_label
_atom_site_type_symbol
_atom_site_fract_x
_atom_site_fract_y
_atom_site_fract_z
_atom_site_U_iso_or_equiv
_atom_site_adp_type
_atom_site_occupancy
_atom_site_site_symmetry_order
_atom_site_calc_flag
_atom_site_refinement_flags_posn
_atom_site_refinement_flags_adp
_atom_site_refinement_flags_occupancy
_atom_site_disorder_assembly
_atom_site_disorder_group
Cl1 Cl 0.68268(11) 1.44432(5) 0.15359(5) 0.02630(19) Uani 1 1 d . . . . .
F1 F 0.5460(3) 0.77237(13) 0.30074(14) 0.0332(4) Uani 1 1 d . . . . .
F2 F 0.8661(3) 0.77046(13) 0.29586(14) 0.0333(4) Uani 1 1 d . . . . .
O1 O 0.7345(3) 0.94527(15) 0.41503(15) 0.0283(5) Uani 1 1 d . . . . .
O2 O 0.6936(3) 0.88985(14) 0.24364(14) 0.0201(4) Uani 1 1 d . . . . .
N1 N 0.7276(3) 1.14981(16) 0.39255(17) 0.0185(5) Uani 1 1 d . . . . .
C1 C 0.7186(4) 1.2297(2) 0.3496(2) 0.0175(5) Uani 1 1 d . . . . .
C2 C 0.6960(4) 1.1915(2) 0.2439(2) 0.0175(5) Uani 1 1 d . . . . .
C3 C 0.6828(4) 1.2581(2) 0.1814(2) 0.0189(5) Uani 1 1 d . . . . .
H3 H 0.666826 1.234090 0.110007 0.023 Uiso 1 1 calc R U . . .
C4 C 0.6941(4) 1.3592(2) 0.2281(2) 0.0190(5) Uani 1 1 d . . . . .
C5 C 0.7168(4) 1.3975(2) 0.3335(2) 0.0202(6) Uani 1 1 d . . . . .
H5 H 0.723951 1.468097 0.362151 0.024 Uiso 1 1 calc R U . . .
C6 C 0.7289(4) 1.3335(2) 0.3957(2) 0.0196(5) Uani 1 1 d . . . . .
H6 H 0.743684 1.358554 0.466957 0.024 Uiso 1 1 calc R U . . .
C7 C 0.6907(4) 1.0854(2) 0.2231(2) 0.0177(5) Uani 1 1 d . . . . .
H7 H 0.676758 1.039147 0.158322 0.021 Uiso 1 1 calc R U . . .
C8 C 0.7097(4) 1.0622(2) 0.3144(2) 0.0176(5) Uani 1 1 d . . . . .
C9 C 0.7151(4) 0.9636(2) 0.3344(2) 0.0197(6) Uani 1 1 d . . . . .
C10 C 0.6932(4) 0.7902(2) 0.2460(2) 0.0233(6) Uani 1 1 d . . . . .
C11 C 0.6646(5) 0.7217(2) 0.1428(2) 0.0282(6) Uani 1 1 d . . . . .
H11 H 0.661461 0.651427 0.136837 0.034 Uiso 1 1 calc R U . . .
C12 C 0.6436(5) 0.7510(2) 0.0594(2) 0.0297(7) Uani 1 1 d D . . . .
H12A H 0.627(5) 0.8250(15) 0.062(3) 0.031(9) Uiso 1 1 d D . . . .
H12B H 0.633(5) 0.701(3) -0.007(3) 0.034(10) Uiso 1 1 d . . . . .
C13 C 0.7519(5) 1.1577(2) 0.5006(2) 0.0251(6) Uani 1 1 d . . . . .
H13A H 0.875166 1.125822 0.517659 0.038 Uiso 1 1 calc R U . . .
H13B H 0.638703 1.123917 0.518764 0.038 Uiso 1 1 calc R U . . .
H13C H 0.757989 1.228728 0.538024 0.038 Uiso 1 1 calc R U . . .
Cl2 Cl 0.14560(11) 0.84739(5) 0.07201(6) 0.0298(2) Uani 1 1 d . . . . .
F3 F 0.0563(3) 1.59457(13) 0.34155(13) 0.0284(4) Uani 1 1 d . . . . .
F4 F 0.3776(3) 1.59482(13) 0.34401(13) 0.0283(4) Uani 1 1 d . . . . .
O3 O 0.2337(3) 1.45571(14) 0.43198(14) 0.0234(4) Uani 1 1 d . . . . .
O4 O 0.2018(3) 1.45279(14) 0.26478(14) 0.0199(4) Uani 1 1 d . . . . .
N2 N 0.2230(3) 1.23688(17) 0.37008(17) 0.0181(5) Uani 1 1 d . . . . .
C14 C 0.1967(4) 0.9609(2) 0.2651(2) 0.0217(6) Uani 1 1 d . . . . .
H14 H 0.199465 0.898294 0.282136 0.026 Uiso 1 1 calc R U . . .
C15 C 0.1729(4) 0.9625(2) 0.1633(2) 0.0214(6) Uani 1 1 d . . . . .
C16 C 0.1667(4) 1.0500(2) 0.1332(2) 0.0209(6) Uani 1 1 d . . . . .
H16 H 0.150539 1.049079 0.063772 0.025 Uiso 1 1 calc R U . . .
C17 C 0.1852(4) 1.1411(2) 0.2088(2) 0.0181(5) Uani 1 1 d . . . . .
C18 C 0.2095(4) 1.1397(2) 0.3116(2) 0.0183(5) Uani 1 1 d . . . . .
C19 C 0.2162(4) 1.0492(2) 0.3407(2) 0.0208(6) Uani 1 1 d . . . . .
H19 H 0.233381 1.048788 0.409732 0.025 Uiso 1 1 calc R U . . .
C20 C 0.1853(4) 1.2436(2) 0.2072(2) 0.0182(5) Uani 1 1 d . . . . .
H20 H 0.171919 1.268882 0.149111 0.022 Uiso 1 1 calc R U . . .
C21 C 0.2085(4) 1.2994(2) 0.3060(2) 0.0181(5) Uani 1 1 d . . . . .
C22 C 0.2165(4) 1.4088(2) 0.3454(2) 0.0192(5) Uani 1 1 d . . . . .
C23 C 0.2071(4) 1.5561(2) 0.2853(2) 0.0213(6) Uani 1 1 d . . . . .
C24 C 0.1917(4) 1.5910(2) 0.1911(2) 0.0257(6) Uani 1 1 d . . . . .
H24 H 0.188111 1.661428 0.198220 0.031 Uiso 1 1 calc R U . . .
C25 C 0.1829(5) 1.5325(3) 0.1000(2) 0.0313(7) Uani 1 1 d . . . . .
H25A H 0.186065 1.461656 0.089817 0.038 Uiso 1 1 calc R U . . .
H25B H 0.173195 1.560582 0.043751 0.038 Uiso 1 1 calc R U . . .
C38 C 0.2487(4) 1.2665(2) 0.4803(2) 0.0226(6) Uani 1 1 d . . . . .
H38A H 0.134406 1.305032 0.505565 0.034 Uiso 1 1 calc R U . . .
H38B H 0.370604 1.307975 0.503536 0.034 Uiso 1 1 calc R U . . .
H38C H 0.258329 1.206243 0.505553 0.034 Uiso 1 1 calc R U . . .

loop_
_atom_site_aniso_label
_atom_site_aniso_U_11
_atom_site_aniso_U_22
_atom_site_aniso_U_33
_atom_site_aniso_U_23
_atom_site_aniso_U_13
_atom_site_aniso_U_12
Cl1 0.0313(4) 0.0211(3) 0.0299(4) 0.0132(3) 0.0014(3) 0.0005(3)
F1 0.0426(11) 0.0257(9) 0.0335(10) 0.0096(7) 0.0102(8) -0.0088(8)
F2 0.0387(11) 0.0250(9) 0.0355(10) 0.0098(7) -0.0056(8) 0.0105(8)
O1 0.0401(13) 0.0217(10) 0.0246(11) 0.0098(8) 0.0002(9) 0.0001(9)
O2 0.0222(10) 0.0145(9) 0.0237(10) 0.0058(7) 0.0004(8) -0.0002(8)
N1 0.0197(12) 0.0164(11) 0.0196(11) 0.0056(9) 0.0009(9) 0.0003(9)
C1 0.0135(12) 0.0173(13) 0.0226(13) 0.0067(10) 0.0012(10) 0.0006(10)
C2 0.0135(12) 0.0182(13) 0.0209(13) 0.0050(10) 0.0016(10) 0.0013(10)
C3 0.0163(13) 0.0199(13) 0.0209(13) 0.0064(10) 0.0014(10) 0.0010(11)
C4 0.0140(13) 0.0195(13) 0.0258(14) 0.0109(11) 0.0004(10) -0.0005(10)
C5 0.0177(13) 0.0159(12) 0.0262(14) 0.0043(10) 0.0019(11) -0.0011(10)
C6 0.0181(13) 0.0184(13) 0.0213(13) 0.0037(10) 0.0010(10) 0.0006(11)
C7 0.0139(13) 0.0175(12) 0.0213(13) 0.0051(10) 0.0001(10) 0.0011(10)
C8 0.0137(13) 0.0163(12) 0.0216(13) 0.0038(10) -0.0006(10) -0.0008(10)
C9 0.0177(13) 0.0197(13) 0.0220(13) 0.0064(10) 0.0008(10) 0.0002(11)
C10 0.0228(15) 0.0185(13) 0.0304(15) 0.0100(11) 0.0016(11) 0.0012(11)
C11 0.0296(16) 0.0178(14) 0.0354(16) 0.0042(12) 0.0021(13) 0.0006(12)
C12 0.0302(17) 0.0253(15) 0.0306(16) 0.0036(12) -0.0010(13) -0.0006(13)
C13 0.0338(17) 0.0222(14) 0.0191(13) 0.0063(11) -0.0001(11) 0.0007(12)
Cl2 0.0338(4) 0.0192(3) 0.0322(4) -0.0010(3) 0.0035(3) 0.0002(3)
F3 0.0324(10) 0.0239(8) 0.0310(9) 0.0088(7) 0.0096(7) 0.0092(7)
F4 0.0308(10) 0.0241(8) 0.0288(9) 0.0082(7) -0.0060(7) -0.0087(7)
O3 0.0285(11) 0.0191(9) 0.0219(10) 0.0050(8) 0.0002(8) 0.0011(8)
O4 0.0213(10) 0.0164(9) 0.0219(9) 0.0061(7) -0.0006(7) -0.0010(8)
N2 0.0184(11) 0.0175(11) 0.0186(11) 0.0057(9) 0.0003(8) 0.0003(9)
C14 0.0162(13) 0.0175(13) 0.0321(15) 0.0081(11) 0.0019(11) 0.0012(11)
C15 0.0140(13) 0.0193(13) 0.0280(14) 0.0015(11) 0.0014(10) -0.0005(11)
C16 0.0163(13) 0.0227(14) 0.0222(13) 0.0037(11) 0.0016(10) 0.0002(11)
C17 0.0123(12) 0.0202(13) 0.0220(13) 0.0062(10) 0.0006(10) 0.0012(10)
C18 0.0137(12) 0.0182(13) 0.0221(13) 0.0040(10) 0.0001(10) -0.0008(10)
C19 0.0179(13) 0.0219(13) 0.0236(13) 0.0081(11) 0.0016(10) 0.0018(11)
C20 0.0151(13) 0.0196(13) 0.0203(13) 0.0066(10) -0.0001(10) 0.0009(10)
C21 0.0142(13) 0.0185(13) 0.0225(13) 0.0071(10) 0.0009(10) 0.0006(10)
C22 0.0175(13) 0.0199(13) 0.0212(13) 0.0072(10) 0.0020(10) 0.0008(11)
C23 0.0204(14) 0.0165(13) 0.0260(14) 0.0039(10) 0.0016(11) 0.0002(11)
C24 0.0237(15) 0.0240(14) 0.0321(16) 0.0128(12) -0.0002(12) -0.0006(12)
C25 0.0338(17) 0.0351(17) 0.0282(16) 0.0147(13) 0.0013(13) 0.0016(14)
C38 0.0279(15) 0.0213(13) 0.0187(13) 0.0068(10) -0.0017(11) 0.0010(12)

loop_
_atom_type_symbol
_atom_type_description
_atom_type_scat_dispersion_real
_atom_type_scat_dispersion_imag
_atom_type_scat_source
C C 0.0181 0.0091 'International Tables Vol C Tables 4.2.6.8 and 6.1.1.4'
H H 0.0000 0.0000 'International Tables Vol C Tables 4.2.6.8 and 6.1.1.4'
Cl Cl 0.3639 0.7018 'International Tables Vol C Tables 4.2.6.8 and 6.1.1.4'
F F 0.0727 0.0534 'International Tables Vol C Tables 4.2.6.8 and 6.1.1.4'
N N 0.0311 0.0180 'International Tables Vol C Tables 4.2.6.8 and 6.1.1.4'
O O 0.0492 0.0322 'International Tables Vol C Tables 4.2.6.8 and 6.1.1.4'

loop_
_geom_angle_atom_site_label_1
_geom_angle_atom_site_label_2
_geom_angle_atom_site_label_3
_geom_angle
_geom_angle_site_symmetry_1
_geom_angle_site_symmetry_3
_geom_angle_publ_flag
C10 O2 C9 118.6(2) . . ?
C1 N1 C8 107.4(2) . . ?
C1 N1 C13 125.3(2) . . ?
C8 N1 C13 127.2(2) . . ?
N1 C1 C2 108.3(2) . . ?
N1 C1 C6 129.9(2) . . ?
C6 C1 C2 121.8(2) . . ?
C1 C2 C7 107.3(2) . . ?
C3 C2 C1 119.9(2) . . ?
C3 C2 C7 132.8(2) . . ?
C2 C3 H3 121.4 . . ?
C4 C3 C2 117.2(2) . . ?
C4 C3 H3 121.4 . . ?
C3 C4 Cl1 118.7(2) . . ?
C3 C4 C5 123.0(2) . . ?
C5 C4 Cl1 118.3(2) . . ?
C4 C5 H5 119.7 . . ?
C6 C5 C4 120.5(2) . . ?
C6 C5 H5 119.7 . . ?
C1 C6 H6 121.2 . . ?
C5 C6 C1 117.5(2) . . ?
C5 C6 H6 121.2 . . ?
C2 C7 H7 126.6 . . ?
C8 C7 C2 106.8(2) . . ?
C8 C7 H7 126.6 . . ?
N1 C8 C9 121.4(2) . . ?
C7 C8 N1 110.1(2) . . ?
C7 C8 C9 128.6(2) . . ?
O1 C9 O2 123.3(2) . . ?
O1 C9 C8 127.3(3) . . ?
O2 C9 C8 109.4(2) . . ?
F1 C10 O2 109.7(2) . . ?
F1 C10 C11 109.7(2) . . ?
F2 C10 F1 105.6(2) . . ?
F2 C10 O2 109.9(2) . . ?
F2 C10 C11 110.3(2) . . ?
O2 C10 C11 111.5(2) . . ?
C10 C11 H11 117.6 . . ?
C12 C11 C10 124.8(3) . . ?
C12 C11 H11 117.6 . . ?
C11 C12 H12A 121(2) . . ?
C11 C12 H12B 120(2) . . ?
H12A C12 H12B 119(3) . . ?
N1 C13 H13A 109.5 . . ?
N1 C13 H13B 109.5 . . ?
N1 C13 H13C 109.5 . . ?
H13A C13 H13B 109.5 . . ?
H13A C13 H13C 109.5 . . ?
H13B C13 H13C 109.5 . . ?
C23 O4 C22 118.5(2) . . ?
C18 N2 C21 107.6(2) . . ?
C18 N2 C38 125.0(2) . . ?
C21 N2 C38 127.4(2) . . ?
C15 C14 H14 119.7 . . ?
C19 C14 H14 119.7 . . ?
C19 C14 C15 120.6(3) . . ?
C14 C15 Cl2 117.9(2) . . ?
C16 C15 Cl2 119.2(2) . . ?
C16 C15 C14 122.9(3) . . ?
C15 C16 H16 121.2 . . ?
C15 C16 C17 117.6(3) . . ?
C17 C16 H16 121.2 . . ?
C16 C17 C18 119.7(2) . . ?
C16 C17 C20 133.7(3) . . ?
C18 C17 C20 106.7(2) . . ?
N2 C18 C17 108.6(2) . . ?
N2 C18 C19 129.6(3) . . ?
C19 C18 C17 121.7(3) . . ?
C14 C19 C18 117.5(3) . . ?
C14 C19 H19 121.3 . . ?
C18 C19 H19 121.3 . . ?
C17 C20 H20 126.6 . . ?
C21 C20 C17 106.8(2) . . ?
C21 C20 H20 126.6 . . ?
N2 C21 C22 121.1(2) . . ?
C20 C21 N2 110.3(2) . . ?
C20 C21 C22 128.6(2) . . ?
O3 C22 O4 123.7(2) . . ?
O3 C22 C21 127.3(2) . . ?
O4 C22 C21 109.0(2) . . ?
F3 C23 O4 110.0(2) . . ?
F3 C23 C24 109.6(2) . . ?
F4 C23 F3 105.2(2) . . ?
F4 C23 O4 110.4(2) . . ?
F4 C23 C24 109.6(2) . . ?
O4 C23 C24 111.8(2) . . ?
C23 C24 H24 117.5 . . ?
C25 C24 C23 125.0(3) . . ?
C25 C24 H24 117.5 . . ?
C24 C25 H25A 120.0 . . ?
C24 C25 H25B 120.0 . . ?
H25A C25 H25B 120.0 . . ?
N2 C38 H38A 109.5 . . ?
N2 C38 H38B 109.5 . . ?
N2 C38 H38C 109.5 . . ?
H38A C38 H38B 109.5 . . ?
H38A C38 H38C 109.5 . . ?
H38B C38 H38C 109.5 . . ?

loop_
_geom_bond_atom_site_label_1
_geom_bond_atom_site_label_2
_geom_bond_distance
_geom_bond_site_symmetry_2
_geom_bond_publ_flag
Cl1 C4 1.745(3) . ?
F1 C10 1.365(3) . ?
F2 C10 1.362(3) . ?
O1 C9 1.199(3) . ?
O2 C9 1.388(3) . ?
O2 C10 1.382(3) . ?
N1 C1 1.377(3) . ?
N1 C8 1.392(3) . ?
N1 C13 1.460(3) . ?
C1 C2 1.411(4) . ?
C1 C6 1.406(4) . ?
C2 C3 1.410(4) . ?
C2 C7 1.414(4) . ?
C3 H3 0.9500 . ?
C3 C4 1.374(4) . ?
C4 C5 1.407(4) . ?
C5 H5 0.9500 . ?
C5 C6 1.377(4) . ?
C6 H6 0.9500 . ?
C7 H7 0.9500 . ?
C7 C8 1.372(4) . ?
C8 C9 1.455(4) . ?
C10 C11 1.486(4) . ?
C11 H11 0.9500 . ?
C11 C12 1.310(5) . ?
C12 H12A 1.019(18) . ?
C12 H12B 0.99(4) . ?
C13 H13A 0.9800 . ?
C13 H13B 0.9800 . ?
C13 H13C 0.9800 . ?
Cl2 C15 1.749(3) . ?
F3 C23 1.366(3) . ?
F4 C23 1.364(3) . ?
O3 C22 1.197(3) . ?
O4 C22 1.393(3) . ?
O4 C23 1.377(3) . ?
N2 C18 1.371(3) . ?
N2 C21 1.383(3) . ?
N2 C38 1.461(3) . ?
C14 H14 0.9500 . ?
C14 C15 1.405(4) . ?
C14 C19 1.379(4) . ?
C15 C16 1.372(4) . ?
C16 H16 0.9500 . ?
C16 C17 1.407(4) . ?
C17 C18 1.417(4) . ?
C17 C20 1.418(4) . ?
C18 C19 1.405(4) . ?
C19 H19 0.9500 . ?
C20 H20 0.9500 . ?
C20 C21 1.374(4) . ?
C21 C22 1.463(4) . ?
C23 C24 1.493(4) . ?
C24 H24 0.9500 . ?
C24 C25 1.303(4) . ?
C25 H25A 0.9500 . ?
C25 H25B 0.9500 . ?
C38 H38A 0.9800 . ?
C38 H38B 0.9800 . ?
C38 H38C 0.9800 . ?

loop_
_geom_torsion_atom_site_label_1
_geom_torsion_atom_site_label_2
_geom_torsion_atom_site_label_3
_geom_torsion_atom_site_label_4
_geom_torsion
_geom_torsion_site_symmetry_1
_geom_torsion_site_symmetry_2
_geom_torsion_site_symmetry_3
_geom_torsion_site_symmetry_4
_geom_torsion_publ_flag
Cl1 C4 C5 C6 -179.2(2) . . . . ?
F1 C10 C11 C12 122.1(3) . . . . ?
F2 C10 C11 C12 -122.0(3) . . . . ?
O2 C10 C11 C12 0.4(4) . . . . ?
N1 C1 C2 C3 -180.0(2) . . . . ?
N1 C1 C2 C7 0.2(3) . . . . ?
N1 C1 C6 C5 179.6(3) . . . . ?
N1 C8 C9 O1 -0.1(4) . . . . ?
N1 C8 C9 O2 179.8(2) . . . . ?
C1 N1 C8 C7 0.3(3) . . . . ?
C1 N1 C8 C9 179.5(2) . . . . ?
C1 C2 C3 C4 0.4(4) . . . . ?
C1 C2 C7 C8 0.0(3) . . . . ?
C2 C1 C6 C5 -0.2(4) . . . . ?
C2 C3 C4 Cl1 178.91(19) . . . . ?
C2 C3 C4 C5 -0.3(4) . . . . ?
C2 C7 C8 N1 -0.2(3) . . . . ?
C2 C7 C8 C9 -179.3(3) . . . . ?
C3 C2 C7 C8 -179.8(3) . . . . ?
C3 C4 C5 C6 -0.1(4) . . . . ?
C4 C5 C6 C1 0.3(4) . . . . ?
C6 C1 C2 C3 -0.1(4) . . . . ?
C6 C1 C2 C7 -179.9(2) . . . . ?
C7 C2 C3 C4 -179.9(3) . . . . ?
C7 C8 C9 O1 178.9(3) . . . . ?
C7 C8 C9 O2 -1.2(4) . . . . ?
C8 N1 C1 C2 -0.3(3) . . . . ?
C8 N1 C1 C6 179.8(3) . . . . ?
C9 O2 C10 F1 57.1(3) . . . . ?
C9 O2 C10 F2 -58.5(3) . . . . ?
C9 O2 C10 C11 178.8(2) . . . . ?
C10 O2 C9 O1 0.4(4) . . . . ?
C10 O2 C9 C8 -179.5(2) . . . . ?
C13 N1 C1 C2 179.6(2) . . . . ?
C13 N1 C1 C6 -0.3(5) . . . . ?
C13 N1 C8 C7 -179.6(3) . . . . ?
C13 N1 C8 C9 -0.4(4) . . . . ?
Cl2 C15 C16 C17 178.8(2) . . . . ?
F3 C23 C24 C25 -125.0(3) . . . . ?
F4 C23 C24 C25 120.0(3) . . . . ?
O4 C23 C24 C25 -2.8(4) . . . . ?
N2 C18 C19 C14 179.4(3) . . . . ?
N2 C21 C22 O3 -0.7(4) . . . . ?
N2 C21 C22 O4 179.0(2) . . . . ?
C14 C15 C16 C17 0.0(4) . . . . ?
C15 C14 C19 C18 0.5(4) . . . . ?
C15 C16 C17 C18 0.1(4) . . . . ?
C15 C16 C17 C20 -179.8(3) . . . . ?
C16 C17 C18 N2 -179.7(2) . . . . ?
C16 C17 C18 C19 0.1(4) . . . . ?
C16 C17 C20 C21 179.8(3) . . . . ?
C17 C18 C19 C14 -0.4(4) . . . . ?
C17 C20 C21 N2 0.0(3) . . . . ?
C17 C20 C21 C22 -179.5(3) . . . . ?
C18 N2 C21 C20 0.2(3) . . . . ?
C18 N2 C21 C22 179.7(2) . . . . ?
C18 C17 C20 C21 -0.1(3) . . . . ?
C19 C14 C15 Cl2 -179.1(2) . . . . ?
C19 C14 C15 C16 -0.3(4) . . . . ?
C20 C17 C18 N2 0.2(3) . . . . ?
C20 C17 C18 C19 -179.9(2) . . . . ?
C20 C21 C22 O3 178.7(3) . . . . ?
C20 C21 C22 O4 -1.6(4) . . . . ?
C21 N2 C18 C17 -0.2(3) . . . . ?
C21 N2 C18 C19 180.0(3) . . . . ?
C22 O4 C23 F3 -58.5(3) . . . . ?
C22 O4 C23 F4 57.1(3) . . . . ?
C22 O4 C23 C24 179.4(2) . . . . ?
C23 O4 C22 O3 0.0(4) . . . . ?
C23 O4 C22 C21 -179.8(2) . . . . ?
C38 N2 C18 C17 179.9(2) . . . . ?
C38 N2 C18 C19 0.1(5) . . . . ?
C38 N2 C21 C20 -180.0(2) . . . . ?
C38 N2 C21 C22 -0.5(4) . . . . ?
